data_7114025
loop_
_publ_author_name
'Lee, Hing Ken'
'Wong, Henry N. C.'

_publ_section_title
;
 An enantioselective synthetic pathway towards plakortones
;
_journal_issue 18
_journal_name_full 'Chemical Communications'
_journal_page_first 2114
_journal_page_last 2115
_journal_paper_doi 10.1039/b205924j
_journal_year 2002
_chemical_formula_sum 'C15 H28 O5 Si'
_chemical_formula_weight 316.46
_chemical_name_systematic
(1R,5S,8R)-3-oxo-1-ethyl-5-(tert-butydimethylsiloxy)methyl-8-hydroxy-2,6-dioxabicyclo[3.3.0]ocatne
_space_group_IT_number 19
_symmetry_cell_setting orthorhombic
_symmetry_space_group_name_Hall 'P 2ac 2ab'
_symmetry_space_group_name_H-M 'P 21 21 21'
_atom_sites_solution_hydrogens geom
_atom_sites_solution_primary direct
_atom_sites_solution_secondary difmap
_audit_creation_method SHELXL-97
_cell_angle_alpha 90.00
_cell_angle_beta 90.00
_cell_angle_gamma 90.00
_cell_formula_units_Z 4
_cell_length_a 7.6575(9)
_cell_length_b 10.613(1)
_cell_length_c 22.158(3)
_cell_measurement_temperature 293(2)
_cell_volume 1800.8(4)
_computing_cell_refinement 'Bruker SMART'
_computing_data_collection 'Bruker SMART'
_computing_data_reduction 'Bruker SHELXTL'
_computing_molecular_graphics 'Bruker SHELXTL'
_computing_publication_material 'Bruker SHELXTL'
_computing_structure_refinement 'SHELXL-97 (Sheldrick, 1997)'
_computing_structure_solution 'SHELXS-97 (Sheldrick, 1990)'
_diffrn_ambient_temperature 293(2)
_diffrn_measured_fraction_theta_full 0.999
_diffrn_measured_fraction_theta_max 0.999
_diffrn_measurement_device_type 'CCD area detector'
_diffrn_measurement_method 'phi ang omega scans'
_diffrn_radiation_monochromator graphite
_diffrn_radiation_source 'fine-focus sealed tube'
_diffrn_radiation_type MoK\a
_diffrn_radiation_wavelength 0.71073
_diffrn_reflns_av_R_equivalents 0.0286
_diffrn_reflns_av_sigmaI/netI 0.0324
_diffrn_reflns_limit_h_max 8
_diffrn_reflns_limit_h_min -10
_diffrn_reflns_limit_k_max 14
_diffrn_reflns_limit_k_min -14
_diffrn_reflns_limit_l_max 20
_diffrn_reflns_limit_l_min -29
_diffrn_reflns_number 12571
_diffrn_reflns_theta_full 28.01
_diffrn_reflns_theta_max 28.01
_diffrn_reflns_theta_min 1.84
_exptl_absorpt_coefficient_mu 0.147
_exptl_absorpt_correction_T_max 1.0000
_exptl_absorpt_correction_T_min 0.7061
_exptl_absorpt_correction_type empirical
_exptl_crystal_colour colourless
_exptl_crystal_density_diffrn 1.167
_exptl_crystal_density_method 'not measured'
_exptl_crystal_description block
_exptl_crystal_F_000 688
_exptl_crystal_size_max 0.62
_exptl_crystal_size_mid 0.44
_exptl_crystal_size_min 0.42
_refine_diff_density_max 0.188
_refine_diff_density_min -0.171
_refine_diff_density_rms 0.033
_refine_ls_abs_structure_details 'Flack H D (1983), Acta Cryst. A39, 876-881'
_refine_ls_abs_structure_Flack -0.04(11)
_refine_ls_extinction_method none
_refine_ls_goodness_of_fit_ref 0.964
_refine_ls_hydrogen_treatment constr
_refine_ls_matrix_type full
_refine_ls_number_parameters 190
_refine_ls_number_reflns 4321
_refine_ls_number_restraints 0
_refine_ls_restrained_S_all 0.964
_refine_ls_R_factor_all 0.0535
_refine_ls_R_factor_gt 0.0365
_refine_ls_shift/su_max 0.001
_refine_ls_shift/su_mean 0.000
_refine_ls_structure_factor_coef Fsqd
_refine_ls_weighting_details 'calc w=1/[\s^2^(Fo^2^)+(0.0547P)^2^+0.0000P] where P=(Fo^2^+2Fc^2^)/3'
_refine_ls_weighting_scheme calc
_refine_ls_wR_factor_gt 0.0866
_refine_ls_wR_factor_ref 0.0955
_reflns_number_gt 3254
_reflns_number_total 4321
_reflns_threshold_expression >2sigma(I)
_cod_data_source_file b205924j.txt
_cod_data_source_block ken588
_cod_depositor_comments
;
The following automatic conversions were performed:

'_symmetry_cell_setting' value 'Orthorhombic' changed to
'orthorhombic' according to
/usr/data/users/saulius/automatic-downloads/retrospective/RSC/lib/dictionaries/cif_core.dic
dictionary named 'cif_core.dic' version 2.4.2 from 2011-04-26.

Automatic conversion script
Id: cif_fix_values 2281 2013-09-26 08:29:07Z andrius 
;
_cod_original_sg_symbol_H-M P2(1)2(1)2(1)
_cod_database_code 7114025

loop_
_symmetry_equiv_pos_as_xyz
'x, y, z'
'-x+1/2, -y, z+1/2'
'-x, y+1/2, -z+1/2'
'x+1/2, -y+1/2, -z'

loop_
_atom_site_label
_atom_site_type_symbol
_atom_site_fract_x
_atom_site_fract_y
_atom_site_fract_z
_atom_site_U_iso_or_equiv
_atom_site_adp_type
_atom_site_occupancy
_atom_site_symmetry_multiplicity
_atom_site_calc_flag
_atom_site_refinement_flags
Si1 Si 0.21494(7) 0.79537(4) 0.82304(2) 0.04865(14) Uani 1 1 d .
O1 O 0.44311(14) 0.37700(10) 0.96734(6) 0.0480(3) Uani 1 1 d .
O2 O 0.73226(15) 0.38005(12) 0.96409(7) 0.0677(4) Uani 1 1 d .
O3 O 0.37451(17) 0.62173(12) 1.02796(5) 0.0561(3) Uani 1 1 d .
O4 O 0.01897(17) 0.51518(13) 1.00550(8) 0.0694(4) Uani 1 1 d .
H4A H -0.0545 0.4650 0.9934 0.104 Uiso 1 1 calc R
O5 O 0.31511(17) 0.69923(11) 0.87005(5) 0.0505(3) Uani 1 1 d .
C1 C 0.2949(2) 0.46262(13) 0.95802(7) 0.0386(3) Uani 1 1 d .
C2 C 0.3780(2) 0.59472(14) 0.96414(7) 0.0407(4) Uani 1 1 d .
C3 C 0.5664(2) 0.57283(16) 0.94484(8) 0.0458(4) Uani 1 1 d .
H3A H 0.5812 0.5886 0.9020 0.055 Uiso 1 1 calc R
H3B H 0.6456 0.6266 0.9673 0.055 Uiso 1 1 calc R
C4 C 0.5968(2) 0.43686(17) 0.95939(8) 0.0473(4) Uani 1 1 d .
C5 C 0.1811(2) 0.45125(16) 1.01435(8) 0.0495(4) Uani 1 1 d .
H5A H 0.1641 0.3633 1.0264 0.059 Uiso 1 1 calc R
C6 C 0.2857(3) 0.52370(19) 1.06021(8) 0.0604(5) Uani 1 1 d .
H6A H 0.2092 0.5595 1.0906 0.072 Uiso 1 1 calc R
H6B H 0.3692 0.4688 1.0800 0.072 Uiso 1 1 calc R
C7 C 0.2099(2) 0.42857(15) 0.89862(8) 0.0479(4) Uani 1 1 d .
H7A H 0.2919 0.4443 0.8661 0.058 Uiso 1 1 calc R
H7B H 0.1093 0.4825 0.8923 0.058 Uiso 1 1 calc R
C8 C 0.1515(3) 0.29096(18) 0.89605(10) 0.0660(5) Uani 1 1 d .
H8A H 0.1007 0.2738 0.8573 0.099 Uiso 1 1 calc R
H8B H 0.0666 0.2756 0.9271 0.099 Uiso 1 1 calc R
H8C H 0.2506 0.2370 0.9022 0.099 Uiso 1 1 calc R
C9 C 0.2898(2) 0.70475(15) 0.93355(7) 0.0470(4) Uani 1 1 d .
H9A H 0.1658 0.7033 0.9425 0.056 Uiso 1 1 calc R
H9B H 0.3375 0.7830 0.9491 0.056 Uiso 1 1 calc R
C10 C 0.3230(3) 0.76613(19) 0.74836(9) 0.0639(5) Uani 1 1 d .
C11 C 0.2671(5) 0.8704(3) 0.70332(12) 0.1176(11) Uani 1 1 d .
H11A H 0.3215 0.8556 0.6649 0.176 Uiso 1 1 calc R
H11B H 0.3027 0.9512 0.7185 0.176 Uiso 1 1 calc R
H11C H 0.1425 0.8690 0.6987 0.176 Uiso 1 1 calc R
C12 C 0.2694(4) 0.6373(2) 0.72329(13) 0.0999(9) Uani 1 1 d .
H12A H 0.3253 0.6239 0.6851 0.150 Uiso 1 1 calc R
H12B H 0.1450 0.6349 0.7181 0.150 Uiso 1 1 calc R
H12C H 0.3043 0.5725 0.7510 0.150 Uiso 1 1 calc R
C13 C 0.5225(4) 0.7701(3) 0.75611(14) 0.0973(9) Uani 1 1 d .
H13A H 0.5776 0.7549 0.7179 0.146 Uiso 1 1 calc R
H13B H 0.5579 0.7064 0.7843 0.146 Uiso 1 1 calc R
H13C H 0.5567 0.8515 0.7709 0.146 Uiso 1 1 calc R
C14 C -0.0226(3) 0.7555(3) 0.82082(15) 0.0941(9) Uani 1 1 d .
H14A H -0.0370 0.6706 0.8068 0.141 Uiso 1 1 calc R
H14B H -0.0817 0.8122 0.7940 0.141 Uiso 1 1 calc R
H14C H -0.0711 0.7632 0.8606 0.141 Uiso 1 1 calc R
C15 C 0.2462(3) 0.96061(17) 0.84910(12) 0.0824(7) Uani 1 1 d .
H15A H 0.1897 0.9719 0.8874 0.124 Uiso 1 1 calc R
H15B H 0.1963 1.0174 0.8201 0.124 Uiso 1 1 calc R
H15C H 0.3687 0.9777 0.8532 0.124 Uiso 1 1 calc R

loop_
_atom_site_aniso_label
_atom_site_aniso_U_11
_atom_site_aniso_U_22
_atom_site_aniso_U_33
_atom_site_aniso_U_23
_atom_site_aniso_U_13
_atom_site_aniso_U_12
Si1 0.0493(3) 0.0415(2) 0.0552(3) 0.0003(2) -0.0080(2) 0.0042(2)
O1 0.0373(6) 0.0406(6) 0.0662(8) 0.0064(6) -0.0045(6) 0.0004(5)
O2 0.0376(7) 0.0720(8) 0.0933(11) 0.0085(8) -0.0073(7) 0.0070(6)
O3 0.0742(8) 0.0577(7) 0.0363(6) -0.0064(6) 0.0017(6) -0.0213(7)
O4 0.0433(7) 0.0695(8) 0.0953(12) -0.0177(8) 0.0086(7) 0.0014(6)
O5 0.0663(8) 0.0429(6) 0.0422(6) 0.0031(5) 0.0042(5) 0.0109(6)
C1 0.0347(7) 0.0357(7) 0.0452(9) 0.0005(6) -0.0024(7) 0.0026(7)
C2 0.0470(9) 0.0399(8) 0.0350(8) -0.0025(7) 0.0010(7) -0.0069(7)
C3 0.0423(9) 0.0496(9) 0.0453(10) 0.0018(8) 0.0001(7) -0.0118(8)
C4 0.0391(9) 0.0554(10) 0.0474(10) 0.0004(8) -0.0060(8) -0.0014(8)
C5 0.0447(10) 0.0479(9) 0.0559(11) 0.0020(8) 0.0066(8) -0.0068(8)
C6 0.0679(12) 0.0726(11) 0.0407(9) 0.0019(9) 0.0072(9) -0.0187(11)
C7 0.0482(9) 0.0440(8) 0.0517(10) -0.0058(8) -0.0078(8) -0.0019(8)
C8 0.0688(13) 0.0527(10) 0.0766(14) -0.0163(11) -0.0151(11) -0.0089(10)
C9 0.0596(10) 0.0378(7) 0.0436(9) -0.0044(7) 0.0059(8) 0.0006(10)
C10 0.0736(14) 0.0672(12) 0.0510(12) 0.0054(10) -0.0069(10) -0.0012(10)
C11 0.164(3) 0.123(2) 0.0662(17) 0.0365(16) -0.0189(19) -0.001(3)
C12 0.132(2) 0.0908(17) 0.0764(16) -0.0302(14) -0.0032(17) 0.0015(19)
C13 0.0755(17) 0.132(2) 0.0841(19) 0.0073(18) 0.0218(13) -0.0056(16)
C14 0.0485(12) 0.109(2) 0.125(2) -0.0200(17) -0.0060(14) 0.0033(13)
C15 0.113(2) 0.0442(10) 0.0900(16) -0.0041(11) -0.0178(15) 0.0112(13)

loop_
_atom_type_symbol
_atom_type_description
_atom_type_scat_dispersion_real
_atom_type_scat_dispersion_imag
_atom_type_scat_source
C C 0.0033 0.0016 'International Tables Vol C Tables 4.2.6.8 and 6.1.1.4'
H H 0.0000 0.0000 'International Tables Vol C Tables 4.2.6.8 and 6.1.1.4'
O O 0.0106 0.0060 'International Tables Vol C Tables 4.2.6.8 and 6.1.1.4'
Si Si 0.0817 0.0704 'International Tables Vol C Tables 4.2.6.8 and 6.1.1.4'

loop_
_geom_angle_atom_site_label_1
_geom_angle_atom_site_label_2
_geom_angle_atom_site_label_3
_geom_angle
O5 Si1 C15 109.11(9)
O5 Si1 C14 109.25(11)
C15 Si1 C14 110.29(13)
O5 Si1 C10 104.47(8)
C15 Si1 C10 111.87(11)
C14 Si1 C10 111.65(12)
C4 O1 C1 111.38(12)
C6 O3 C2 110.67(13)
C9 O5 Si1 122.46(11)
O1 C1 C7 107.89(12)
O1 C1 C5 106.08(12)
C7 C1 C5 116.58(14)
O1 C1 C2 103.32(12)
C7 C1 C2 118.06(13)
C5 C1 C2 103.58(13)
O3 C2 C9 106.14(13)
O3 C2 C3 108.86(13)
C9 C2 C3 114.58(14)
O3 C2 C1 104.98(12)
C9 C2 C1 118.53(13)
C3 C2 C1 103.13(12)
C4 C3 C2 103.53(13)
O2 C4 O1 120.29(16)
O2 C4 C3 129.44(16)
O1 C4 C3 110.27(14)
O4 C5 C6 108.20(15)
O4 C5 C1 110.24(14)
C6 C5 C1 102.03(14)
O3 C6 C5 106.66(14)
C1 C7 C8 112.74(15)
O5 C9 C2 110.57(13)
C12 C10 C13 109.4(2)
C12 C10 C11 109.2(2)
C13 C10 C11 109.1(2)
C12 C10 Si1 110.44(16)
C13 C10 Si1 109.60(16)
C11 C10 Si1 109.13(17)

loop_
_geom_bond_atom_site_label_1
_geom_bond_atom_site_label_2
_geom_bond_distance
Si1 O5 1.6475(12)
Si1 C15 1.862(2)
Si1 C14 1.868(2)
Si1 C10 1.876(2)
O1 C4 1.3488(19)
O1 C1 1.4687(18)
O2 C4 1.204(2)
O3 C6 1.434(2)
O3 C2 1.4431(19)
O4 C5 1.429(2)
O5 C9 1.4216(19)
C1 C7 1.512(2)
C1 C5 1.527(2)
C1 C2 1.546(2)
C2 C9 1.510(2)
C2 C3 1.522(2)
C3 C4 1.497(3)
C5 C6 1.505(3)
C7 C8 1.528(2)
C10 C12 1.531(3)
C10 C13 1.538(4)
C10 C11 1.551(3)
